data_7157185
loop_
_publ_author_name
'Moraes, Paulo A.'
'Lobo, Marcio M.'
'Marangoni, M\'ario A'
'Meyer, Alexandre R.'
'Frizzo, Clarissa P.'
'Bonacorso, Helio G.'
'Martins, Marcos A. P.'
'Zanatta, Nilo'

_publ_section_title
;
 Chemo- and regioselective reactions of 5-bromo enones/enaminones with
 pyrazoles.
;
_journal_issue 9
_journal_name_full 'Organic &amp; biomolecular chemistry'
_journal_page_first 2384
_journal_page_last 2392
_journal_paper_doi 10.1039/c9ob00234k
_journal_volume 17
_journal_year 2019
_chemical_formula_moiety 'C14 H15 F6 N3 O'
_chemical_formula_sum 'C14 H15 F6 N3 O'
_chemical_formula_weight 355.29
_chemical_melting_point ?
_chemical_name_common pyrazole
_chemical_name_systematic
;
'(Z)-1,1,1-trifluoro-5-(5-methyl-3-(trifluoromethyl)-1H-pyrazol-1-yl)-4-(pyrroli
;
_space_group_IT_number 14
_space_group_name_Hall '-P 2yn'
_space_group_name_H-M_alt 'P 1 21/n 1'
_symmetry_cell_setting monoclinic
_symmetry_space_group_name_Hall '-P 2yn'
_symmetry_space_group_name_H-M 'P 1 21/n 1'
_atom_sites_solution_hydrogens geom
_atom_sites_solution_primary direct
_atom_sites_solution_secondary difmap
_audit_conform_dict_location ftp://ftp.iucr.org/pub/cif_core.dic
_audit_conform_dict_name cif_core.dic
_audit_conform_dict_version 2.4
_audit_creation_date 2016-06-17T13:43:58-00:00
_audit_creation_method 'WinGX routine CIF_UPDATE'
_audit_update_record
;
2016-06-23 deposited with the CCDC.
2019-01-30 downloaded from the CCDC.
;
_cell_angle_alpha 90
_cell_angle_beta 103.74(2)
_cell_angle_gamma 90
_cell_formula_units_Z 4
_cell_length_a 11.790(7)
_cell_length_b 7.792(4)
_cell_length_c 16.696(9)
_cell_measurement_reflns_used 9793
_cell_measurement_temperature 293(2)
_cell_measurement_theta_max 26.282
_cell_measurement_theta_min 2.412
_cell_volume 1489.9(14)
_computing_cell_refinement 'BRUKER SANT'
_computing_data_collection 'BRUKER APEX-III'
_computing_data_reduction 'BRUKER SOFTWARE'
_computing_molecular_graphics 'ORTEP-3 (Farrugia, 2000)'
_computing_publication_material 'SHELXL-97 (Sheldrick, 1997)'
_computing_structure_refinement 'SHELXL-97 (Sheldrick, 2008)'
_computing_structure_solution 'SHELXL97 (Sheldrick, 1997)'
_diffrn_ambient_temperature 293(2)
_diffrn_detector_area_resol_mean none
_diffrn_measured_fraction_theta_full 0.994
_diffrn_measured_fraction_theta_max 0.994
_diffrn_measurement_device_type 'D8 VENTURE'
_diffrn_measurement_method 'phi and omega scans'
_diffrn_radiation_monochromator graphite
_diffrn_radiation_type MoK\a
_diffrn_radiation_wavelength 0.71073
_diffrn_reflns_av_R_equivalents 0.1484
_diffrn_reflns_av_unetI/netI 0.0419
_diffrn_reflns_limit_h_max 14
_diffrn_reflns_limit_h_min -14
_diffrn_reflns_limit_k_max 9
_diffrn_reflns_limit_k_min -9
_diffrn_reflns_limit_l_max 21
_diffrn_reflns_limit_l_min -21
_diffrn_reflns_number 73762
_diffrn_reflns_theta_full 26.86
_diffrn_reflns_theta_max 26.86
_diffrn_reflns_theta_min 2.41
_diffrn_standards_decay_% none
_diffrn_standards_interval_count none
_diffrn_standards_interval_time none
_diffrn_standards_number none
_exptl_absorpt_coefficient_mu 0.153
_exptl_absorpt_correction_T_max 0.978
_exptl_absorpt_correction_T_min 0.9444
_exptl_absorpt_correction_type gaussian
_exptl_absorpt_process_details XPREP
_exptl_crystal_colour colourless
_exptl_crystal_density_diffrn 1.584
_exptl_crystal_density_meas ?
_exptl_crystal_density_method 'not measured'
_exptl_crystal_description block
_exptl_crystal_F_000 728
_exptl_crystal_size_max 0.38
_exptl_crystal_size_mid 0.2
_exptl_crystal_size_min 0.15
_refine_diff_density_max 2.277
_refine_diff_density_min -0.589
_refine_diff_density_rms 0.169
_refine_ls_extinction_coef none
_refine_ls_extinction_method none
_refine_ls_goodness_of_fit_ref 1.421
_refine_ls_hydrogen_treatment constr
_refine_ls_matrix_type full
_refine_ls_number_parameters 217
_refine_ls_number_reflns 3176
_refine_ls_number_restraints 0
_refine_ls_restrained_S_all 1.421
_refine_ls_R_factor_all 0.1381
_refine_ls_R_factor_gt 0.1162
_refine_ls_shift/su_max 0
_refine_ls_shift/su_mean 0
_refine_ls_structure_factor_coef Fsqd
_refine_ls_weighting_details 'calc w=1/[\s^2^(Fo^2^)+(0.2000P)^2^+0.0000P] where P=(Fo^2^+2Fc^2^)/3'
_refine_ls_weighting_scheme calc
_refine_ls_wR_factor_gt 0.319
_refine_ls_wR_factor_ref 0.3372
_reflns_number_gt 2381
_reflns_number_total 3176
_reflns_threshold_expression >2\s(I)
_cod_data_source_file c9ob00234k2.cif
_cod_data_source_block mo_mmv0105_0m-auto
_cod_depositor_comments
;
The following automatic conversions were performed:

data item '_chemical_melting_point' value 'none' was changed to '?'
-- the value is undefined or not given.

data item '_exptl_crystal_density_meas' value 'none' was changed to
'?' -- the value is perceived as not measured.

Automatic conversion script
Id: cif_fix_values 6909 2019-04-08 15:41:33Z antanas 
;
_cod_original_cell_volume 1489.9(13)
_cod_original_sg_symbol_Hall '- p 2yn'
_cod_original_sg_symbol_H-M p21/n
_cod_database_code 7157185

loop_
_symmetry_equiv_pos_as_xyz
'x, y, z'
'-x+1/2, y+1/2, -z+1/2'
'-x, -y, -z'
'x-1/2, -y-1/2, z-1/2'

loop_
_atom_site_label
_atom_site_type_symbol
_atom_site_fract_x
_atom_site_fract_y
_atom_site_fract_z
_atom_site_U_iso_or_equiv
_atom_site_adp_type
_atom_site_occupancy
_atom_site_symmetry_multiplicity
_atom_site_calc_flag
_atom_site_refinement_flags
F1 F 0.1323(2) 0.4018(3) 0.62839(17) 0.0340(7) Uani 1 1 d .
F2 F 0.2107(2) 0.2670(3) 0.54256(15) 0.0257(7) Uani 1 1 d .
F6 F 0.8220(4) 0.1131(4) 0.4977(2) 0.0570(11) Uani 1 1 d .
F4 F 0.7376(2) 0.3410(3) 0.44447(16) 0.0307(7) Uani 1 1 d .
F5 F 0.8995(3) 0.3615(4) 0.53173(19) 0.0465(9) Uani 1 1 d .
F3 F 0.1448(3) 0.1273(3) 0.63329(17) 0.0370(8) Uani 1 1 d .
O1 O 0.7524(3) 0.1595(3) 0.63251(19) 0.0244(7) Uani 1 1 d .
N81 N 0.5748(3) 0.6471(4) 0.6488(2) 0.0162(8) Uani 1 1 d .
N2 N 0.4125(3) 0.3291(4) 0.6528(2) 0.0168(8) Uani 1 1 d .
C84 C 0.5067(4) 0.9264(5) 0.6053(3) 0.0216(9) Uani 1 1 d .
H84A H 0.5383 1.035 0.5922 0.026 Uiso 1 1 calc R
H84B H 0.4253 0.9187 0.5759 0.026 Uiso 1 1 calc R
C85 C 0.5771(4) 0.7751(5) 0.5840(3) 0.0193(9) Uani 1 1 d .
H85A H 0.5412 0.7297 0.5298 0.023 Uiso 1 1 calc R
H85B H 0.6565 0.8094 0.5852 0.023 Uiso 1 1 calc R
C8 C 0.6226(3) 0.4927(4) 0.6493(2) 0.0162(8) Uani 1 1 d .
C7 C 0.6169(3) 0.3754(4) 0.7205(2) 0.0152(8) Uani 1 1 d .
H7A H 0.6576 0.2693 0.7153 0.018 Uiso 1 1 calc R
H7B H 0.6563 0.4298 0.7718 0.018 Uiso 1 1 calc R
N1 N 0.4973(3) 0.3364(4) 0.7232(2) 0.0158(8) Uani 1 1 d .
C3 C 0.3183(4) 0.2832(5) 0.6794(2) 0.0167(8) Uani 1 1 d .
C6 C 0.2016(4) 0.2677(5) 0.6198(2) 0.0167(9) Uani 1 1 d .
C9 C 0.6808(3) 0.4429(5) 0.5895(2) 0.0178(9) Uani 1 1 d .
H9 H 0.6811 0.5207 0.5473 0.021 Uiso 1 1 calc R
C10 C 0.7395(3) 0.2852(5) 0.5867(3) 0.0190(9) Uani 1 1 d .
C11 C 0.8007(4) 0.2714(5) 0.5151(3) 0.0247(10) Uani 1 1 d .
C82 C 0.5144(4) 0.7151(5) 0.7103(3) 0.0198(9) Uani 1 1 d .
H82A H 0.5544 0.6821 0.7658 0.024 Uiso 1 1 calc R
H82B H 0.4341 0.6755 0.6993 0.024 Uiso 1 1 calc R
C83 C 0.5204(4) 0.9074(5) 0.6980(3) 0.0224(9) Uani 1 1 d .
H83A H 0.5947 0.9532 0.7284 0.027 Uiso 1 1 calc R
H83B H 0.4578 0.9657 0.7157 0.027 Uiso 1 1 calc R
C5 C 0.4587(4) 0.2980(5) 0.7920(2) 0.0184(9) Uani 1 1 d .
C4 C 0.3410(4) 0.2619(4) 0.7644(2) 0.0150(8) Uani 1 1 d .
H4 H 0.2888 0.2303 0.7956 0.018 Uiso 1 1 calc R
C15 C 0.5384(4) 0.2893(6) 0.8753(3) 0.0271(10) Uani 1 1 d .
H15A H 0.6154 0.3235 0.8721 0.041 Uiso 1 1 calc R
H15B H 0.5406 0.1739 0.8957 0.041 Uiso 1 1 calc R
H15C H 0.5107 0.3648 0.9119 0.041 Uiso 1 1 calc R

loop_
_atom_site_aniso_label
_atom_site_aniso_U_11
_atom_site_aniso_U_22
_atom_site_aniso_U_33
_atom_site_aniso_U_23
_atom_site_aniso_U_13
_atom_site_aniso_U_12
F1 0.0275(15) 0.0338(15) 0.0356(17) -0.0002(11) -0.0027(12) 0.0111(11)
F2 0.0255(14) 0.0384(15) 0.0091(12) -0.0018(9) -0.0040(10) -0.0073(10)
F6 0.108(3) 0.0307(15) 0.044(2) 0.0043(13) 0.041(2) 0.0286(17)
F4 0.0369(16) 0.0346(15) 0.0190(14) 0.0037(10) 0.0033(11) 0.0055(12)
F5 0.0315(17) 0.074(2) 0.0378(19) -0.0061(15) 0.0161(14) -0.0082(15)
F3 0.0424(17) 0.0291(14) 0.0360(17) 0.0031(11) 0.0024(14) -0.0265(12)
O1 0.0249(16) 0.0188(14) 0.0273(17) 0.0041(12) 0.0020(13) 0.0054(12)
N81 0.0157(16) 0.0146(15) 0.0172(17) 0.0033(12) 0.0018(13) 0.0016(12)
N2 0.0172(17) 0.0137(14) 0.0158(17) -0.0018(12) -0.0035(13) 0.0014(13)
C84 0.025(2) 0.0113(17) 0.028(2) 0.0015(15) 0.0063(18) 0.0026(15)
C85 0.023(2) 0.0185(18) 0.015(2) 0.0061(15) 0.0029(17) 0.0027(16)
C8 0.0149(19) 0.0124(17) 0.020(2) -0.0034(14) 0.0003(15) -0.0028(14)
C7 0.0149(19) 0.0141(17) 0.0146(19) 0.0015(14) -0.0007(15) 0.0029(14)
N1 0.0193(17) 0.0139(15) 0.0122(16) 0.0007(12) -0.0003(13) -0.0001(12)
C3 0.015(2) 0.0206(17) 0.013(2) 0.0005(15) 0.0004(16) -0.0020(15)
C6 0.015(2) 0.0173(18) 0.016(2) 0.0004(14) -0.0001(16) -0.0012(14)
C9 0.020(2) 0.0143(17) 0.017(2) 0.0044(14) 0.0012(16) 0.0030(15)
C10 0.0114(19) 0.025(2) 0.019(2) 0.0004(16) -0.0005(16) -0.0004(16)
C11 0.021(2) 0.033(2) 0.018(2) -0.0001(17) 0.0013(18) 0.0007(18)
C82 0.019(2) 0.0230(19) 0.017(2) -0.0044(16) 0.0036(16) -0.0012(16)
C83 0.020(2) 0.0155(18) 0.029(2) -0.0051(16) 0.0016(18) -0.0002(15)
C5 0.022(2) 0.0202(18) 0.013(2) 0.0001(15) 0.0047(16) 0.0017(16)
C4 0.017(2) 0.0153(17) 0.013(2) 0.0015(13) 0.0047(16) 0.0013(14)
C15 0.022(2) 0.045(3) 0.012(2) 0.0036(19) 0.0014(18) 0.003(2)

loop_
_atom_type_symbol
_atom_type_description
_atom_type_scat_dispersion_real
_atom_type_scat_dispersion_imag
_atom_type_scat_source
C C 0.0033 0.0016 'International Tables Vol C Tables 4.2.6.8 and 6.1.1.4'
H H 0 0 'International Tables Vol C Tables 4.2.6.8 and 6.1.1.4'
N N 0.0061 0.0033 'International Tables Vol C Tables 4.2.6.8 and 6.1.1.4'
O O 0.0106 0.006 'International Tables Vol C Tables 4.2.6.8 and 6.1.1.4'
F F 0.0171 0.0103 'International Tables Vol C Tables 4.2.6.8 and 6.1.1.4'

loop_
_geom_angle_atom_site_label_1
_geom_angle_atom_site_label_2
_geom_angle_atom_site_label_3
_geom_angle
C8 N81 C85 122.3(3)
C8 N81 C82 126.4(3)
C85 N81 C82 111.3(3)
C3 N2 N1 103.0(3)
C83 C84 C85 103.2(3)
C83 C84 H84A 111.1
C85 C84 H84A 111.1
C83 C84 H84B 111.1
C85 C84 H84B 111.1
H84A C84 H84B 109.1
N81 C85 C84 104.2(3)
N81 C85 H85A 110.9
C84 C85 H85A 110.9
N81 C85 H85B 110.9
C84 C85 H85B 110.9
H85A C85 H85B 108.9
N81 C8 C9 121.9(4)
N81 C8 C7 117.0(3)
C9 C8 C7 121.1(3)
N1 C7 C8 112.0(3)
N1 C7 H7A 109.2
C8 C7 H7A 109.2
N1 C7 H7B 109.2
C8 C7 H7B 109.2
H7A C7 H7B 107.9
N2 N1 C5 113.4(3)
N2 N1 C7 120.3(3)
C5 N1 C7 126.2(3)
N2 C3 C4 113.3(4)
N2 C3 C6 120.3(4)
C4 C3 C6 126.3(4)
F2 C6 F3 108.8(3)
F2 C6 F1 107.3(3)
F3 C6 F1 106.0(3)
F2 C6 C3 112.0(3)
F3 C6 C3 112.0(3)
F1 C6 C3 110.5(3)
C8 C9 C10 126.3(4)
C8 C9 H9 116.8
C10 C9 H9 116.8
O1 C10 C9 131.3(4)
O1 C10 C11 114.6(4)
C9 C10 C11 114.2(4)
F6 C11 F5 109.9(4)
F6 C11 F4 106.3(4)
F5 C11 F4 104.1(4)
F6 C11 C10 112.9(4)
F5 C11 C10 110.5(4)
F4 C11 C10 112.8(4)
N81 C82 C83 102.4(3)
N81 C82 H82A 111.3
C83 C82 H82A 111.3
N81 C82 H82B 111.3
C83 C82 H82B 111.3
H82A C82 H82B 109.2
C82 C83 C84 103.6(3)
C82 C83 H83A 111
C84 C83 H83A 111
C82 C83 H83B 111
C84 C83 H83B 111
H83A C83 H83B 109
N1 C5 C4 105.8(3)
N1 C5 C15 122.3(4)
C4 C5 C15 131.7(4)
C5 C4 C3 104.6(4)
C5 C4 H4 127.7
C3 C4 H4 127.7
C5 C15 H15A 109.5
C5 C15 H15B 109.5
H15A C15 H15B 109.5
C5 C15 H15C 109.5
H15A C15 H15C 109.5
H15B C15 H15C 109.5

loop_
_geom_bond_atom_site_label_1
_geom_bond_atom_site_label_2
_geom_bond_distance
F1 C6 1.355(5)
F2 C6 1.320(5)
F6 C11 1.305(5)
F4 C11 1.350(5)
F5 C11 1.332(5)
F3 C6 1.329(4)
O1 C10 1.230(5)
N81 C8 1.328(5)
N81 C85 1.477(5)
N81 C82 1.479(5)
N2 C3 1.339(5)
N2 N1 1.351(5)
C84 C83 1.526(6)
C84 C85 1.531(5)
C84 H84A 0.97
C84 H84B 0.97
C85 H85A 0.97
C85 H85B 0.97
C8 C9 1.394(6)
C8 C7 1.514(5)
C7 N1 1.453(5)
C7 H7A 0.97
C7 H7B 0.97
N1 C5 1.366(5)
C3 C4 1.390(6)
C3 C6 1.498(6)
C9 C10 1.416(5)
C9 H9 0.93
C10 C11 1.539(6)
C82 C83 1.516(5)
C82 H82A 0.97
C82 H82B 0.97
C83 H83A 0.97
C83 H83B 0.97
C5 C4 1.383(6)
C5 C15 1.483(6)
C4 H4 0.93
C15 H15A 0.96
C15 H15B 0.96
C15 H15C 0.96

loop_
_geom_hbond_atom_site_label_D
_geom_hbond_atom_site_label_H
_geom_hbond_atom_site_label_A
_geom_hbond_distance_DH
_geom_hbond_distance_HA
_geom_hbond_distance_DA
_geom_hbond_angle_DHA
_geom_hbond_site_symmetry_A
C84 H84A O1 0.97 2.64 3.357(5) 131.2 1_565
C82 H82A O1 0.97 2.5 3.348(6) 145.6 2_656

loop_
_geom_torsion_atom_site_label_1
_geom_torsion_atom_site_label_2
_geom_torsion_atom_site_label_3
_geom_torsion_atom_site_label_4
_geom_torsion
C8 N81 C85 C84 176.8(3)
C82 N81 C85 C84 -3.5(4)
C83 C84 C85 N81 25.9(4)
C85 N81 C8 C9 1.5(6)
C82 N81 C8 C9 -178.1(4)
C85 N81 C8 C7 178.5(3)
C82 N81 C8 C7 -1.1(6)
N81 C8 C7 N1 61.5(4)
C9 C8 C7 N1 -121.6(4)
C3 N2 N1 C5 -0.5(4)
C3 N2 N1 C7 177.2(3)
C8 C7 N1 N2 31.1(4)
C8 C7 N1 C5 -151.5(3)
N1 N2 C3 C4 0.2(4)
N1 N2 C3 C6 177.4(3)
N2 C3 C6 F2 13.6(5)
C4 C3 C6 F2 -169.6(3)
N2 C3 C6 F3 136.2(4)
C4 C3 C6 F3 -47.0(5)
N2 C3 C6 F1 -105.9(4)
C4 C3 C6 F1 70.9(5)
N81 C8 C9 C10 176.7(4)
C7 C8 C9 C10 -0.1(6)
C8 C9 C10 O1 0.8(7)
C8 C9 C10 C11 -177.1(4)
O1 C10 C11 F6 21.9(5)
C9 C10 C11 F6 -159.8(4)
O1 C10 C11 F5 -101.6(4)
C9 C10 C11 F5 76.6(5)
O1 C10 C11 F4 142.3(4)
C9 C10 C11 F4 -39.4(5)
C8 N81 C82 C83 159.3(4)
C85 N81 C82 C83 -20.3(4)
N81 C82 C83 C84 36.0(4)
C85 C84 C83 C82 -38.7(4)
N2 N1 C5 C4 0.6(4)
C7 N1 C5 C4 -177.0(3)
N2 N1 C5 C15 176.7(3)
C7 N1 C5 C15 -0.9(6)
N1 C5 C4 C3 -0.4(4)
C15 C5 C4 C3 -176.0(4)
N2 C3 C4 C5 0.1(4)
C6 C3 C4 C5 -176.8(4)
